data_2004221
loop_
_publ_author_name
'Hursthouse, M. B.'
'Malik, K. M. A.'
'Beckett, M. A.'

_publ_section_title '[Bis(3-aminopropyl)phenylphosphine-<i>N</i>,<i>P</i>]tetracarbonylmolybdenum(0)'
_journal_issue 12
_journal_name_full 'Acta Crystallographica Section C'
_journal_page_first 2480
_journal_page_last 2482
_journal_paper_doi 10.1107/S0108270195007426
_journal_volume 51
_journal_year 1995
_chemical_formula_moiety C~16~H~21~MoN~2~O~4~P
_chemical_formula_sum 'C16 H21 Mo N2 O4 P'
_chemical_formula_weight 432.26
_chemical_name_systematic
;
Tetracarbonylbis(3-aminopropyl)phenylphosphinemolybdenum(0)
;
_space_group_IT_number 61
_symmetry_cell_setting orthorhombic
_symmetry_space_group_name_Hall '-P 2ac 2ab'
_symmetry_space_group_name_H-M 'P b c a'
_audit_creation_method SHELXL-93
_cell_angle_alpha 90.00
_cell_angle_beta 90.00
_cell_angle_gamma 90.00
_cell_formula_units_Z 8
_cell_length_a 18.479(4)
_cell_length_b 14.511(5)
_cell_length_c 14.389(4)
_cell_measurement_reflns_used 250
_cell_measurement_temperature 293(2)
_cell_measurement_theta_max 29.75
_cell_measurement_theta_min 2.83
_cell_volume 3858.4(19)
_computing_cell_refinement 'REFINE (Pflugrath & Messerschmidt, 1989)'
_computing_data_collection 'MADONL (Pflugrath & Messerschmidt, 1989)'
_computing_data_reduction 'ABSURD (Karaulov, 1992)'
_computing_molecular_graphics 'SNOOPI (Davies, 1983)'
_computing_publication_material SHELXL93
_computing_structure_refinement 'SHELXL93 (Sheldrick, 1993)'
_computing_structure_solution 'SHELXS86 (Sheldrick, 1985)'
_diffrn_ambient_temperature 293(2)
_diffrn_measurement_device 'FAST area detector'
_diffrn_measurement_method 'For method see Darr, Drake, Hursthouse & Malik (1993)'
_diffrn_radiation_monochromator graphite
_diffrn_radiation_source 'rotating anode generator'
_diffrn_radiation_type MoK\a
_diffrn_radiation_wavelength 0.71069
_diffrn_reflns_av_R_equivalents 0.0489
_diffrn_reflns_av_sigmaI/netI 0.1289
_diffrn_reflns_limit_h_max 25
_diffrn_reflns_limit_h_min -19
_diffrn_reflns_limit_k_max 19
_diffrn_reflns_limit_k_min -18
_diffrn_reflns_limit_l_max 15
_diffrn_reflns_limit_l_min -19
_diffrn_reflns_number 23240
_diffrn_reflns_theta_max 29.75
_diffrn_reflns_theta_min 2.83
_diffrn_standards_number 'not measured'
_exptl_absorpt_coefficient_mu 0.783
_exptl_absorpt_correction_type none
_exptl_crystal_colour 'light yellow'
_exptl_crystal_density_diffrn 1.488
_exptl_crystal_description prism
_exptl_crystal_F_000 1760
_exptl_crystal_size_max 0.25
_exptl_crystal_size_mid 0.16
_exptl_crystal_size_min 0.10
_refine_diff_density_max 0.650
_refine_diff_density_min -0.448
_refine_ls_extinction_method none
_refine_ls_goodness_of_fit_all 0.653
_refine_ls_goodness_of_fit_obs 0.617
_refine_ls_hydrogen_treatment 'H atoms refined isotropically'
_refine_ls_matrix_type full
_refine_ls_number_parameters 250
_refine_ls_number_reflns 4987
_refine_ls_number_restraints 4
_refine_ls_restrained_S_all 0.653
_refine_ls_restrained_S_obs 0.617
_refine_ls_R_factor_all 0.0886
_refine_ls_R_factor_obs 0.0362
_refine_ls_shift/esd_max -0.405
_refine_ls_shift/esd_mean 0.016
_refine_ls_structure_factor_coef Fsqd
_refine_ls_weighting_details 'w = 1/[\s^2^(Fo^2^)]'
_refine_ls_weighting_scheme calc
_refine_ls_wR_factor_all 0.1275
_refine_ls_wR_factor_obs 0.0858
_reflns_number_observed 2588
_reflns_number_total 4987
_reflns_observed_criterion >2sigma(I)
_cod_data_source_file cf1007.cif
_cod_data_source_block 91no07
_cod_depositor_comments
;
The following automatic conversions were performed:

'_refine_ls_weighting_scheme' value 'calc w = 1/[\s^2^(Fo^2^)]' was
changed to 'calc'. New tag '_refine_ls_weighting_details' was
created. The value of the new tag was set to 'w = 1/[\s^2^(Fo^2^)]'.

Automatic conversion script
Id: cif_fix_values 3143 2015-03-26 13:38:13Z robertas 
;
_cod_original_sg_symbol_H-M Pbca
_cod_original_formula_sum 'C16 H21 Mo1 N2 O4 P1'
_cod_database_code 2004221

loop_
_symmetry_equiv_pos_as_xyz
'x, y, z'
'-x+1/2, -y, z+1/2'
'-x, y+1/2, -z+1/2'
'x+1/2, -y+1/2, -z'
'-x, -y, -z'
'x-1/2, y, -z-1/2'
'x, -y-1/2, z-1/2'
'-x-1/2, y-1/2, z'

loop_
_atom_site_aniso_label
_atom_site_aniso_U_11
_atom_site_aniso_U_22
_atom_site_aniso_U_33
_atom_site_aniso_U_12
_atom_site_aniso_U_13
_atom_site_aniso_U_23
Mo 0.0538(2) 0.0752(2) 0.0477(2) 0.0050(2) -0.00096(14) -0.00419(14)
P 0.0514(6) 0.0658(5) 0.0599(6) -0.0004(5) 0.0029(5) -0.0025(4)
C1 0.074(3) 0.116(3) 0.063(3) 0.001(3) -0.005(2) 0.009(3)
O1 0.124(4) 0.175(4) 0.083(3) -0.005(3) -0.018(2) 0.053(3)
C2 0.059(3) 0.085(3) 0.072(3) 0.000(2) 0.002(2) 0.002(2)
O2 0.075(3) 0.113(3) 0.128(3) -0.018(2) -0.002(2) -0.001(2)
C3 0.078(4) 0.118(4) 0.075(3) 0.015(3) 0.006(3) -0.025(3)
O3 0.122(4) 0.181(4) 0.118(3) 0.038(3) 0.031(3) -0.048(3)
C4 0.069(3) 0.077(2) 0.066(3) 0.005(2) -0.010(2) -0.016(2)
O4 0.095(3) 0.115(2) 0.098(3) -0.014(2) -0.014(2) -0.033(2)
C5 0.106(4) 0.070(2) 0.062(3) -0.004(3) -0.004(3) 0.012(2)
C6 0.094(4) 0.090(3) 0.054(3) -0.011(3) 0.012(2) 0.009(2)
C7 0.069(3) 0.080(2) 0.070(3) -0.016(2) 0.018(2) -0.004(2)
N1 0.068(3) 0.082(2) 0.067(2) 0.003(2) -0.009(2) 0.004(2)
C8 0.063(3) 0.081(3) 0.084(3) 0.010(2) -0.008(2) -0.011(2)
C9 0.070(4) 0.108(4) 0.110(4) 0.015(3) -0.003(3) -0.014(3)
C10 0.060(4) 0.121(5) 0.176(7) 0.016(4) -0.030(4) -0.037(5)
N2 0.072(4) 0.125(5) 0.262(10) 0.012(4) 0.023(5) -0.022(6)
C11 0.049(2) 0.066(2) 0.071(3) 0.004(2) 0.004(2) -0.007(2)
C12 0.069(3) 0.083(3) 0.081(3) -0.002(3) 0.003(2) -0.015(2)
C13 0.081(4) 0.102(4) 0.099(4) 0.012(3) -0.003(3) -0.035(3)
C14 0.065(4) 0.081(3) 0.150(6) 0.004(3) -0.008(3) -0.036(3)
C15 0.068(4) 0.071(3) 0.147(6) -0.003(3) 0.016(3) 0.000(3)
C16 0.070(3) 0.071(2) 0.092(4) -0.002(2) 0.009(3) -0.003(2)

loop_
_atom_site_label
_atom_site_occupancy
_atom_site_fract_x
_atom_site_fract_y
_atom_site_fract_z
_atom_site_U_iso_or_equiv
_atom_site_thermal_displace_type
_atom_site_calc_flag
_atom_site_refinement_flags
_atom_site_type_symbol
Mo 1 .10378(2) .12054(2) .15777(2) .05891(13) Uani d . Mo
P 1 .19620(6) .02902(7) .07099(7) .0590(3) Uani d . P
C1 1 .1183(3) .0504(4) .2705(3) .0846(13) Uani d . C
O1 1 .1264(3) .0071(3) .3378(3) .127(2) Uani d . O
C2 1 .0239(3) .0299(3) .1258(3) .0723(11) Uani d . C
O2 1 -.0191(2) -.0252(2) .1140(3) .1052(12) Uani d . O
C3 1 .0349(3) .1992(3) .2275(4) .0903(15) Uani d . C
O3 1 -.0033(3) .2441(3) .2716(3) .140(2) Uani d . O
C4 1 .1868(3) .2038(3) .1924(3) .0708(11) Uani d . C
O4 1 .2357(2) .2483(2) .2124(3) .1027(12) Uani d . O
C5 1 .1452(3) .2263(3) -.0435(3) .0791(14) Uani d . C
H5A 1 .1810(3) .2624(3) -.0102(3) .063(11) Uiso calc R H
H5B 1 .1260(3) .2645(3) -.0930(3) .100(16) Uiso calc R H
C6 1 .1822(3) .1438(3) -.0860(3) .0792(13) Uani d . C
H6A 1 .1454(3) .0997(3) -0.1043(3) .103(17) Uiso calc R H
H6B 1 .2070(3) .1635(3) -0.1420(3) .102(16) Uiso calc R H
C7 1 .2358(3) .0959(3) -.0240(3) .0730(12) Uani d . C
H7A 1 .2679(3) .1419(3) .0024(3) .103(17) Uiso calc R H
H7B 1 .2650(3) .0550(3) -.0619(3) .070(12) Uiso calc R H
N1 1 .0858(2) .2028(3) .0209(3) .0720(9) Uani d D N
H1A 1 .057(2) .249(2) .048(3) .110(18) Uiso d D H
H1B 1 .0469(15) .173(2) -.010(3) .078(14) Uiso d D H
C8 1 .2761(3) -.0001(3) .1429(3) .0760(12) Uani d . C
H8A 1 .2926(3) .0556(3) .1736(3) .068(12) Uiso calc R H
H8B 1 .2611(3) -.0429(3) .1909(3) .116(19) Uiso calc R H
C9 1 .3389(3) -.0415(4) .0917(4) .096(2) Uani d . C
H9A 1 .3530(3) -.0008(4) .0414(4) .18(3) Uiso calc R H
H9B 1 .3242(3) -.0999(4) .0648(4) .108(18) Uiso calc R H
C10 1 .4033(3) -.0571(6) .1554(6) .119(2) Uani d . C
H10A 1 .4186(3) .0011(6) .1820(6) .109(18) Uiso calc R H
H10B 1 .3896(3) -.0978(6) .2059(6) .32(8) Uiso calc R H
N2 1 .4641(4) -.0986(5) .1024(9) .153(3) Uani d D N
H2A 1 .462(5) -.085(6) .0378(17) .20(5) Uiso d D H
H2B 1 .468(6) -.0342(18) .114(7) .23(5) Uiso d D H
C11 1 .1688(2) -.0809(2) .0194(3) .0621(10) Uani d . C
C12 1 .1775(3) -0.1016(3) -.0729(3) .0779(13) Uani d . C
H12 1 .2015(3) -.0602(3) -0.1115(3) .102(17) Uiso calc R H
C13 1 .1513(3) -0.1830(4) -0.1095(4) .094(2) Uani d . C
H13 1 .1565(3) -0.1953(4) -0.1726(4) .104(18) Uiso calc R H
C14 1 .1178(3) -0.2456(4) -.0531(5) .099(2) Uani d . C
H14 1 .1004(3) -0.3005(4) -.0779(5) .109(18) Uiso calc R H
C15 1 .1100(3) -0.2282(3) .0379(5) .095(2) Uani d . C
H15 1 .0880(3) -0.2715(3) .0763(5) .12(2) Uiso calc R H
C16 1 .1349(3) -0.1448(3) .0749(4) .0777(12) Uani d . C
H16 1 .1285(3) -0.1325(3) .1378(4) .078(15) Uiso calc R H

loop_
_atom_type_symbol
_atom_type_description
_atom_type_scat_dispersion_real
_atom_type_scat_dispersion_imag
_atom_type_scat_source
C C 0.0033 0.0016 'International Tables Vol C Tables 4.2.6.8 and 6.1.1.4'
H H 0.0000 0.0000 'International Tables Vol C Tables 4.2.6.8 and 6.1.1.4'
N N 0.0061 0.0033 'International Tables Vol C Tables 4.2.6.8 and 6.1.1.4'
O O 0.0106 0.0060 'International Tables Vol C Tables 4.2.6.8 and 6.1.1.4'
P P 0.1023 0.0942 'International Tables Vol C Tables 4.2.6.8 and 6.1.1.4'
Mo Mo -1.6832 0.6857 'International Tables Vol C Tables 4.2.6.8 and 6.1.1.4'

loop_
_geom_angle_atom_site_label_1
_geom_angle_atom_site_label_2
_geom_angle_atom_site_label_3
_geom_angle
_geom_angle_publ_flag
C1 Mo C3 88.1(2) y
C1 Mo C4 90.2(2) y
C3 Mo C4 91.0(2) y
C1 Mo C2 87.1(2) y
C3 Mo C2 91.2(2) y
C4 Mo C2 176.4(2) y
C1 Mo N1 179.1(2) y
C3 Mo N1 92.4(2) y
C4 Mo N1 90.6(2) y
C2 Mo N1 92.1(2) y
C1 Mo P 92.6(2) y
C3 Mo P 176.5(2) y
C4 Mo P 85.53(13) y
C2 Mo P 92.23(13) y
N1 Mo P 86.96(11) y
C7 P C11 105.7(2) y
C7 P C8 102.7(2) y
C11 P C8 104.4(2) y
C7 P Mo 111.40(15) y
C11 P Mo 118.48(14) y
C8 P Mo 112.79(15) y
O1 C1 Mo 179.0(5) y
O2 C2 Mo 174.3(4) y
O3 C3 Mo 176.9(5) y
O4 C4 Mo 177.3(4) y
N1 C5 C6 114.1(3) y
N1 C5 H5A 108.7(3) ?
C6 C5 H5A 108.7(3) ?
N1 C5 H5B 108.7(2) ?
C6 C5 H5B 108.7(2) ?
H5A C5 H5B 107.6 ?
C7 C6 C5 115.1(4) y
C7 C6 H6A 108.5(3) ?
C5 C6 H6A 108.5(3) ?
C7 C6 H6B 108.5(2) ?
C5 C6 H6B 108.5(2) ?
H6A C6 H6B 107.5 ?
C6 C7 P 115.2(3) y
C6 C7 H7A 108.5(3) ?
P C7 H7A 108.48(15) ?
C6 C7 H7B 108.5(2) ?
P C7 H7B 108.48(14) ?
H7A C7 H7B 107.5 ?
C5 N1 Mo 123.0(3) y
C5 N1 H1A 121.(3) ?
Mo N1 H1A 95.(3) ?
C5 N1 H1B 112.(3) ?
Mo N1 H1B 106.(3) ?
H1A N1 H1B 95.(4) ?
C9 C8 P 115.7(4) y
C9 C8 H8A 108.4(3) ?
P C8 H8A 108.35(14) ?
C9 C8 H8B 108.3(3) ?
P C8 H8B 108.4(2) ?
H8A C8 H8B 107.4 ?
C8 C9 C10 111.7(5) y
C8 C9 H9A 109.3(3) ?
C10 C9 H9A 109.2(5) ?
C8 C9 H9B 109.3(3) ?
C10 C9 H9B 109.3(4) ?
H9A C9 H9B 107.9 ?
N2 C10 C9 110.1(7) y
N2 C10 H10A 109.7(4) ?
C9 C10 H10A 109.7(4) ?
N2 C10 H10B 109.6(6) ?
C9 C10 H10B 109.6(5) ?
H10A C10 H10B 108.2 ?
C10 N2 H2A 113.(6) ?
C10 N2 H2B 64.(7) ?
H2A N2 H2B 88.(7) ?
C12 C11 C16 118.0(4) y
C12 C11 P 123.4(3) y
C16 C11 P 118.5(3) y
C11 C12 C13 121.0(5) y
C11 C12 H12 119.5(3) ?
C13 C12 H12 119.5(3) ?
C14 C13 C12 120.1(6) y
C14 C13 H13 120.0(4) ?
C12 C13 H13 120.0(3) ?
C15 C14 C13 120.3(5) y
C15 C14 H14 119.9(3) ?
C13 C14 H14 119.8(4) ?
C14 C15 C16 119.9(5) y
C14 C15 H15 120.1(3) ?
C16 C15 H15 120.1(4) ?
C11 C16 C15 120.8(5) y
C11 C16 H16 119.6(3) ?
C15 C16 H16 119.6(4) ?

loop_
_geom_bond_atom_site_label_1
_geom_bond_atom_site_label_2
_geom_bond_distance
_geom_bond_publ_flag
Mo C1 1.933(5) y
Mo C3 1.983(5) y
Mo C4 2.015(5) y
Mo C2 2.029(5) y
Mo N1 2.326(4) y
Mo P 2.4979(12) y
P C7 1.829(4) y
P C11 1.831(4) y
P C8 1.852(5) y
C1 O1 1.163(5) y
C2 O2 1.140(5) y
C3 O3 1.150(5) y
C4 O4 1.148(5) y
C5 N1 1.476(6) y
C5 C6 1.508(6) y
C5 H5A 0.97 ?
C5 H5B 0.97 ?
C6 C7 1.504(6) y
C6 H6A 0.97 ?
C6 H6B 0.97 ?
C7 H7A 0.97 ?
C7 H7B 0.97 ?
N1 H1A 0.948(5) ?
N1 H1B 0.948(5) ?
C8 C9 1.499(6) y
C8 H8A 0.97 ?
C8 H8B 0.97 ?
C9 C10 1.520(7) ?
C9 H9A 0.97 ?
C9 H9B 0.97 ?
C10 N2 1.484(10) y
C10 H10A 0.97 ?
C10 H10B 0.97 ?
N2 H2A 0.951(6) ?
N2 H2B 0.953(6) ?
C11 C12 1.372(6) y
C11 C16 1.375(6) y
C12 C13 1.381(6) y
C12 H12 0.93 ?
C13 C14 1.366(8) y
C13 H13 0.93 ?
C14 C15 1.341(8) y
C14 H14 0.93 ?
C15 C16 1.401(6) y
C15 H15 0.93 ?
C16 H16 0.93 ?

loop_
_geom_torsion_atom_site_label_1
_geom_torsion_atom_site_label_2
_geom_torsion_atom_site_label_3
_geom_torsion_atom_site_label_4
_geom_torsion
C1 Mo P C7 -153.8(2)
C3 Mo P C7 -52.(3)
C4 Mo P C7 -63.8(2)
C2 Mo P C7 119.0(2)
N1 Mo P C7 27.0(2)
C1 Mo P C11 83.4(2)
C3 Mo P C11 -175.(3)
C4 Mo P C11 173.3(2)
C2 Mo P C11 -3.9(2)
N1 Mo P C11 -95.9(2)
C1 Mo P C8 -38.9(2)
C3 Mo P C8 63.(3)
C4 Mo P C8 51.0(2)
C2 Mo P C8 -126.2(2)
N1 Mo P C8 141.8(2)
C3 Mo C1 O1 10.E1(3)
C4 Mo C1 O1 -16.E1(3)
C2 Mo C1 O1 1.E1(3)
N1 Mo C1 O1 -2.E1(3)
P Mo C1 O1 -8.E1(3)
C1 Mo C2 O2 -8.(4)
C3 Mo C2 O2 -96.(4)
C4 Mo C2 O2 34.(6)
N1 Mo C2 O2 172.(4)
P Mo C2 O2 85.(4)
C1 Mo C3 O3 30.(10)
C4 Mo C3 O3 -60.(10)
C2 Mo C3 O3 117.(10)
N1 Mo C3 O3 -151.(10)
P Mo C3 O3 -72.(11)
C1 Mo C4 O4 55.(9)
C3 Mo C4 O4 144.(9)
C2 Mo C4 O4 14.(11)
N1 Mo C4 O4 -124.(9)
P Mo C4 O4 -37.(9)
N1 C5 C6 C7 -78.7(6)
C5 C6 C7 P 72.7(5)
C11 P C7 C6 81.1(4)
C8 P C7 C6 -169.8(3)
Mo P C7 C6 -48.8(4)
C6 C5 N1 Mo 62.8(5)
C1 Mo N1 C5 -96.(12)
C3 Mo N1 C5 139.7(4)
C4 Mo N1 C5 48.6(3)
C2 Mo N1 C5 -129.0(3)
P Mo N1 C5 -36.9(3)
C7 P C8 C9 -50.5(4)
C11 P C8 C9 59.5(5)
Mo P C8 C9 -170.6(4)
P C8 C9 C10 176.3(5)
C8 C9 C10 N2 179.7(6)
C7 P C11 C12 -0.9(4)
C8 P C11 C12 -108.8(4)
Mo P C11 C12 124.8(4)
C7 P C11 C16 -178.1(4)
C8 P C11 C16 74.0(4)
Mo P C11 C16 -52.4(4)
C16 C11 C12 C13 1.7(7)
P C11 C12 C13 -175.4(4)
C11 C12 C13 C14 -1.8(8)
C12 C13 C14 C15 0.2(8)
C13 C14 C15 C16 1.3(8)
C12 C11 C16 C15 -0.2(7)
P C11 C16 C15 177.1(4)
C14 C15 C16 C11 -1.3(8)
